data_7040019
loop_
_publ_author_name
'Nishi, Miki'
'Ikeda, Mitsuo'
'Kanda, Akinori'
'Hanasaki, Noriaki'
'Hoshino, Norihisa'
'Akutagawa, Tomoyuki'
'Matsuda, Masaki'

_publ_section_title
;
 A giant negative magnetoresistance effect in an iron tetrabenzoporphyrin
 complex.
;
_journal_issue 42
_journal_name_full 'Dalton transactions (Cambridge, England : 2003)'
_journal_page_first 16604
_journal_page_last 16609
_journal_paper_doi 10.1039/c6dt01911k
_journal_volume 45
_journal_year 2016
_chemical_formula_moiety 'C38 H20 Fe N6, C36 H30 N P2'
_chemical_formula_sum 'C74 H50 Fe N7 P2'
_chemical_formula_weight 1155.00
_space_group_IT_number 2
_space_group_name_Hall '-P 1'
_symmetry_cell_setting triclinic
_symmetry_space_group_name_Hall '-P 1'
_symmetry_space_group_name_H-M 'P -1'
_atom_sites_solution_hydrogens geom
_atom_sites_solution_primary direct
_atom_sites_solution_secondary difmap
_audit_creation_method SHELXL-97
_audit_update_record
;
2016-05-11 deposited with the CCDC.
2016-07-21 downloaded from the CCDC.
;
_cell_angle_alpha 85.847(6)
_cell_angle_beta 68.108(5)
_cell_angle_gamma 65.248(5)
_cell_formula_units_Z 1
_cell_length_a 10.5787(8)
_cell_length_b 12.4102(10)
_cell_length_c 12.9849(9)
_cell_measurement_reflns_used 11798
_cell_measurement_temperature 296
_cell_measurement_theta_max 27.52
_cell_measurement_theta_min 3.20
_cell_volume 1429.4(2)
_computing_cell_refinement 'RAPID AUTO'
_computing_data_collection 'RAPID AUTO (Rigaku, 1999)'
_computing_data_reduction 'RAPID AUTO'
_computing_structure_refinement 'SHELXL-97 (Sheldrick, 2008)'
_computing_structure_solution 'SHELXS-97 (Sheldrick, 2008)'
_diffrn_ambient_temperature 296
_diffrn_measured_fraction_theta_full 0.997
_diffrn_measured_fraction_theta_max 0.997
_diffrn_measurement_device_type 'Rigaku R-AXIS RAPID'
_diffrn_measurement_method \w
_diffrn_radiation_monochromator graphite
_diffrn_radiation_source 'fine-focus sealed tube'
_diffrn_radiation_type MoK\a
_diffrn_radiation_wavelength 0.71075
_diffrn_reflns_av_R_equivalents 0.0195
_diffrn_reflns_av_sigmaI/netI 0.0249
_diffrn_reflns_limit_h_max 11
_diffrn_reflns_limit_h_min -13
_diffrn_reflns_limit_k_max 16
_diffrn_reflns_limit_k_min -16
_diffrn_reflns_limit_l_max 16
_diffrn_reflns_limit_l_min -16
_diffrn_reflns_number 14237
_diffrn_reflns_theta_full 27.48
_diffrn_reflns_theta_max 27.48
_diffrn_reflns_theta_min 3.20
_exptl_absorpt_coefficient_mu 0.373
_exptl_absorpt_correction_T_max 0.9958
_exptl_absorpt_correction_T_min 0.8219
_exptl_absorpt_correction_type empirical
_exptl_absorpt_process_details 'ABSCOR (Higashi, 2001)'
_exptl_crystal_colour black
_exptl_crystal_density_diffrn 1.342
_exptl_crystal_density_method 'not measured'
_exptl_crystal_description Block
_exptl_crystal_F_000 599
_exptl_crystal_size_max 0.10
_exptl_crystal_size_mid 0.10
_exptl_crystal_size_min 0.10
_refine_diff_density_max 0.569
_refine_diff_density_min -0.237
_refine_diff_density_rms 0.084
_refine_ls_extinction_method ShELXL
_refine_ls_goodness_of_fit_ref 1.226
_refine_ls_hydrogen_treatment constr
_refine_ls_matrix_type full
_refine_ls_number_parameters 382
_refine_ls_number_reflns 6543
_refine_ls_number_restraints 0
_refine_ls_restrained_S_all 1.226
_refine_ls_R_factor_all 0.0582
_refine_ls_R_factor_gt 0.0506
_refine_ls_shift/su_max 0.000
_refine_ls_shift/su_mean 0.000
_refine_ls_structure_factor_coef Fsqd
_refine_ls_weighting_details 'calc w=1/[\s^2^(Fo^2^)+(0.1000P)^2^+0.0000P] where P=(Fo^2^+2Fc^2^)/3'
_refine_ls_weighting_scheme calc
_refine_ls_wR_factor_gt 0.1468
_refine_ls_wR_factor_ref 0.1519
_reflns_number_gt 5643
_reflns_number_total 6543
_reflns_threshold_expression >2sigma(I)
_cod_data_source_file c6dt01911k1.cif
_cod_data_source_block PNPFetbpCN2
_cod_depositor_comments 'Adding full bibliography for 7040019.cif.'
_cod_original_cell_volume 1429.35(19)
_cod_database_code 7040019

loop_
_symmetry_equiv_pos_as_xyz
'x, y, z'
'-x, -y, -z'

loop_
_atom_site_label
_atom_site_type_symbol
_atom_site_fract_x
_atom_site_fract_y
_atom_site_fract_z
_atom_site_U_iso_or_equiv
_atom_site_adp_type
_atom_site_occupancy
_atom_site_symmetry_multiplicity
_atom_site_calc_flag
_atom_site_refinement_flags
Fe1 Fe 0.5000 0.0000 1.0000 0.03079(12) Uani 1 2 d S
N16 N 0.5000 0.5000 0.5000 0.0564(6) Uani 1 2 d S
P1 P 0.49855(5) 0.38957(4) 0.56347(3) 0.03562(14) Uani 1 1 d .
N12 N 0.39022(16) 0.17170(13) 1.06638(12) 0.0345(3) Uani 1 1 d .
N13 N 0.69750(16) 0.01390(13) 0.94682(11) 0.0344(3) Uani 1 1 d .
C3 C 0.2379(2) 0.23239(15) 1.12487(14) 0.0361(4) Uani 1 1 d .
C15 C 0.3141(2) 0.36118(19) 0.77191(16) 0.0459(4) Uani 1 1 d .
H10 H 0.3344 0.2879 0.7405 0.055 Uiso 1 1 calc R
C1 C 0.48371(19) 0.04780(15) 0.85544(14) 0.0358(4) Uani 1 1 d .
N14 N 0.4780(2) 0.07268(17) 0.77015(15) 0.0536(4) Uani 1 1 d .
C16 C 0.3744(2) 0.43506(16) 0.70672(14) 0.0375(4) Uani 1 1 d .
C17 C 0.2477(3) 0.5810(2) 0.86478(18) 0.0591(6) Uani 1 1 d .
H11 H 0.2231 0.6558 0.8959 0.071 Uiso 1 1 calc R
C18 C 0.3408(2) 0.54527(19) 0.75432(16) 0.0481(5) Uani 1 1 d .
H12 H 0.3811 0.5950 0.7116 0.058 Uiso 1 1 calc R
C19 C 0.6824(2) 0.29138(17) 0.55969(15) 0.0403(4) Uani 1 1 d .
C20 C 0.4338(2) 0.30760(19) 0.50331(14) 0.0436(4) Uani 1 1 d .
C21 C 0.2241(3) 0.3970(2) 0.88312(18) 0.0583(6) Uani 1 1 d .
H13 H 0.1857 0.3469 0.9272 0.070 Uiso 1 1 calc R
C22 C 0.7036(3) 0.2185(2) 0.64341(18) 0.0561(5) Uani 1 1 d .
H14 H 0.6211 0.2199 0.7046 0.067 Uiso 1 1 calc R
C23 C 0.1910(3) 0.5068(2) 0.92912(17) 0.0602(6) Uani 1 1 d .
H15 H 0.1300 0.5307 1.0041 0.072 Uiso 1 1 calc R
C24 C 0.5056(3) 0.1855(2) 0.4798(2) 0.0653(6) Uani 1 1 d .
H16 H 0.5872 0.1411 0.4999 0.078 Uiso 1 1 calc R
C25 C 0.8075(3) 0.2872(3) 0.4695(2) 0.0650(6) Uani 1 1 d .
H17 H 0.7951 0.3356 0.4127 0.078 Uiso 1 1 calc R
C26 C 0.9692(3) 0.1417(3) 0.5475(3) 0.0792(8) Uani 1 1 d .
H18 H 1.0657 0.0926 0.5441 0.095 Uiso 1 1 calc R
C27 C 0.3352(4) 0.1936(3) 0.3961(2) 0.0783(8) Uani 1 1 d .
H19 H 0.3029 0.1553 0.3591 0.094 Uiso 1 1 calc R
C28 C 0.8476(3) 0.1436(2) 0.6359(2) 0.0724(7) Uani 1 1 d .
H20 H 0.8614 0.0941 0.6918 0.087 Uiso 1 1 calc R
C29 C 0.4544(3) 0.1291(3) 0.4253(2) 0.0766(8) Uani 1 1 d .
H21 H 0.5025 0.0467 0.4090 0.092 Uiso 1 1 calc R
C30 C 0.9497(3) 0.2118(3) 0.4635(3) 0.0856(9) Uani 1 1 d .
H22 H 1.0330 0.2085 0.4021 0.103 Uiso 1 1 calc R
C31 C 0.3123(3) 0.3717(3) 0.4738(2) 0.0747(8) Uani 1 1 d .
H23 H 0.2632 0.4542 0.4896 0.090 Uiso 1 1 calc R
C32 C 0.2629(4) 0.3139(4) 0.4207(3) 0.0912(10) Uani 1 1 d .
H24 H 0.1800 0.3575 0.4019 0.109 Uiso 1 1 calc R
C46 C 0.83690(19) -0.07374(16) 0.88926(14) 0.0365(4) Uani 1 1 d .
C49 C 0.8675(2) -0.18805(17) 0.85594(15) 0.0405(4) Uani 1 1 d .
H25 H 0.9677 -0.2394 0.8173 0.049 Uiso 1 1 calc R
C40 C 0.7165(2) 0.11384(17) 0.95961(15) 0.0382(4) Uani 1 1 d .
C41 C 1.1071(2) -0.0818(2) 0.81024(19) 0.0532(5) Uani 1 1 d .
H26 H 1.1578 -0.1607 0.7794 0.064 Uiso 1 1 calc R
C48 C 0.6040(2) 0.22231(18) 1.01389(17) 0.0457(4) Uani 1 1 d .
H27 H 0.6323 0.2835 1.0160 0.055 Uiso 1 1 calc R
C38 C 0.4538(2) 0.24809(16) 1.06519(15) 0.0394(4) Uani 1 1 d .
C42 C 0.8746(2) 0.08921(17) 0.90912(15) 0.0397(4) Uani 1 1 d .
C47 C 0.9505(2) -0.02886(17) 0.86548(15) 0.0395(4) Uani 1 1 d .
C33 C 0.2028(2) 0.35185(16) 1.16389(15) 0.0403(4) Uani 1 1 d .
C43 C 0.9530(2) 0.1592(2) 0.89861(17) 0.0508(5) Uani 1 1 d .
H28 H 0.9023 0.2393 0.9262 0.061 Uiso 1 1 calc R
C39 C 0.3386(2) 0.36185(17) 1.12617(16) 0.0428(4) Uani 1 1 d .
C34 C 0.0753(3) 0.5498(2) 1.2519(2) 0.0601(6) Uani 1 1 d .
H29 H -0.0127 0.6143 1.2938 0.072 Uiso 1 1 calc R
C35 C 0.2117(3) 0.5595(2) 1.2153(2) 0.0645(6) Uani 1 1 d .
H30 H 0.2130 0.6297 1.2344 0.077 Uiso 1 1 calc R
C36 C 0.3449(3) 0.4665(2) 1.1512(2) 0.0568(5) Uani 1 1 d .
H31 H 0.4355 0.4735 1.1256 0.068 Uiso 1 1 calc R
C37 C 0.0681(2) 0.44639(18) 1.22731(18) 0.0501(5) Uani 1 1 d .
H32 H -0.0229 0.4401 1.2520 0.060 Uiso 1 1 calc R
C44 C 1.1069(3) 0.1062(2) 0.8464(2) 0.0594(6) Uani 1 1 d .
H33 H 1.1611 0.1508 0.8398 0.071 Uiso 1 1 calc R
C45 C 1.1833(2) -0.0134(2) 0.8030(2) 0.0606(6) Uani 1 1 d .
H34 H 1.2877 -0.0473 0.7687 0.073 Uiso 1 1 calc R

loop_
_atom_site_aniso_label
_atom_site_aniso_U_11
_atom_site_aniso_U_22
_atom_site_aniso_U_33
_atom_site_aniso_U_23
_atom_site_aniso_U_13
_atom_site_aniso_U_12
Fe1 0.02953(19) 0.02970(19) 0.0332(2) 0.00152(12) -0.01246(14) -0.01180(14)
N16 0.0656(16) 0.0483(14) 0.0545(14) 0.0223(11) -0.0203(13) -0.0282(13)
P1 0.0402(3) 0.0358(3) 0.0314(2) 0.00782(17) -0.01245(19) -0.0183(2)
N12 0.0342(7) 0.0331(7) 0.0362(7) 0.0017(5) -0.0137(6) -0.0136(6)
N13 0.0331(7) 0.0355(7) 0.0346(7) 0.0028(5) -0.0129(6) -0.0144(6)
C3 0.0350(8) 0.0326(8) 0.0353(8) 0.0009(6) -0.0124(7) -0.0097(7)
C15 0.0486(10) 0.0434(10) 0.0406(10) 0.0092(8) -0.0117(8) -0.0202(9)
C1 0.0360(8) 0.0320(8) 0.0409(9) 0.0021(6) -0.0149(7) -0.0151(7)
N14 0.0720(12) 0.0500(10) 0.0482(10) 0.0109(8) -0.0287(9) -0.0300(9)
C16 0.0391(9) 0.0388(9) 0.0331(8) 0.0054(7) -0.0132(7) -0.0159(7)
C17 0.0672(14) 0.0557(13) 0.0492(12) -0.0088(9) -0.0214(10) -0.0195(11)
C18 0.0569(12) 0.0468(11) 0.0429(10) 0.0034(8) -0.0173(9) -0.0251(9)
C19 0.0425(9) 0.0387(9) 0.0400(9) 0.0030(7) -0.0151(8) -0.0177(8)
C20 0.0485(10) 0.0518(11) 0.0334(9) 0.0035(7) -0.0130(8) -0.0259(9)
C21 0.0571(13) 0.0637(14) 0.0439(11) 0.0152(10) -0.0107(10) -0.0251(11)
C22 0.0564(12) 0.0525(12) 0.0505(12) 0.0130(9) -0.0215(10) -0.0152(10)
C23 0.0549(13) 0.0742(16) 0.0336(10) 0.0000(9) -0.0093(9) -0.0168(11)
C24 0.0605(14) 0.0566(14) 0.0829(16) -0.0089(12) -0.0311(13) -0.0226(11)
C25 0.0474(12) 0.0766(17) 0.0616(14) 0.0203(12) -0.0168(10) -0.0231(12)
C26 0.0508(14) 0.083(2) 0.090(2) -0.0028(15) -0.0353(14) -0.0062(13)
C27 0.0775(18) 0.104(2) 0.0674(16) -0.0176(15) -0.0265(14) -0.0480(17)
C28 0.0765(18) 0.0644(16) 0.0652(15) 0.0122(12) -0.0389(14) -0.0102(13)
C29 0.0737(17) 0.0694(17) 0.0859(18) -0.0235(14) -0.0208(14) -0.0330(14)
C30 0.0421(13) 0.101(2) 0.089(2) 0.0198(17) -0.0144(13) -0.0181(14)
C31 0.0786(18) 0.0683(17) 0.0948(19) 0.0058(14) -0.0567(16) -0.0258(14)
C32 0.095(2) 0.105(3) 0.106(2) 0.0080(19) -0.069(2) -0.044(2)
C46 0.0321(8) 0.0373(9) 0.0377(9) 0.0054(7) -0.0121(7) -0.0138(7)
C49 0.0317(8) 0.0380(9) 0.0426(10) 0.0002(7) -0.0085(7) -0.0107(7)
C40 0.0377(9) 0.0393(9) 0.0405(9) 0.0007(7) -0.0147(7) -0.0185(7)
C41 0.0366(10) 0.0521(12) 0.0616(13) 0.0021(9) -0.0087(9) -0.0184(9)
C48 0.0427(10) 0.0394(10) 0.0573(11) -0.0044(8) -0.0163(9) -0.0204(8)
C38 0.0405(9) 0.0338(9) 0.0446(9) -0.0023(7) -0.0168(8) -0.0148(7)
C42 0.0368(9) 0.0464(10) 0.0384(9) 0.0030(7) -0.0133(7) -0.0203(8)
C47 0.0356(9) 0.0448(10) 0.0393(9) 0.0065(7) -0.0132(7) -0.0193(8)
C33 0.0414(9) 0.0345(9) 0.0422(9) 0.0007(7) -0.0172(8) -0.0117(7)
C43 0.0483(11) 0.0548(12) 0.0539(11) -0.0021(9) -0.0126(9) -0.0307(10)
C39 0.0428(10) 0.0348(9) 0.0489(10) -0.0022(7) -0.0187(8) -0.0125(8)
C34 0.0546(13) 0.0404(11) 0.0687(14) -0.0140(10) -0.0181(11) -0.0065(9)
C35 0.0645(15) 0.0380(11) 0.0857(17) -0.0145(11) -0.0275(13) -0.0143(10)
C36 0.0520(12) 0.0413(11) 0.0765(15) -0.0090(10) -0.0240(11) -0.0172(9)
C37 0.0455(11) 0.0396(10) 0.0523(11) -0.0039(8) -0.0141(9) -0.0088(8)
C44 0.0510(12) 0.0712(15) 0.0640(13) 0.0024(11) -0.0128(10) -0.0403(12)
C45 0.0364(10) 0.0692(15) 0.0715(15) 0.0044(11) -0.0097(10) -0.0272(10)

loop_
_atom_type_symbol
_atom_type_description
_atom_type_scat_dispersion_real
_atom_type_scat_dispersion_imag
_atom_type_scat_source
C C 0.0033 0.0016 'International Tables Vol C Tables 4.2.6.8 and 6.1.1.4'
H H 0.0000 0.0000 'International Tables Vol C Tables 4.2.6.8 and 6.1.1.4'
N N 0.0061 0.0033 'International Tables Vol C Tables 4.2.6.8 and 6.1.1.4'
P P 0.1023 0.0942 'International Tables Vol C Tables 4.2.6.8 and 6.1.1.4'
Fe Fe 0.3463 0.8444 'International Tables Vol C Tables 4.2.6.8 and 6.1.1.4'

loop_
_geom_angle_atom_site_label_1
_geom_angle_atom_site_label_2
_geom_angle_atom_site_label_3
_geom_angle
_geom_angle_site_symmetry_1
_geom_angle_site_symmetry_3
C1 Fe1 C1 180.00(11) 2_657 .
C1 Fe1 N12 88.69(6) 2_657 .
C1 Fe1 N12 91.31(6) . .
C1 Fe1 N12 91.31(6) 2_657 2_657
C1 Fe1 N12 88.69(6) . 2_657
N12 Fe1 N12 180.0 . 2_657
C1 Fe1 N13 88.94(6) 2_657 2_657
C1 Fe1 N13 91.06(6) . 2_657
N12 Fe1 N13 90.01(6) . 2_657
N12 Fe1 N13 89.99(6) 2_657 2_657
C1 Fe1 N13 91.06(6) 2_657 .
C1 Fe1 N13 88.94(6) . .
N12 Fe1 N13 89.99(6) . .
N12 Fe1 N13 90.01(6) 2_657 .
N13 Fe1 N13 180.0 2_657 .
P1 N16 P1 179.999(2) . 2_666
N16 P1 C20 110.47(7) . .
N16 P1 C16 110.31(6) . .
C20 P1 C16 107.99(9) . .
N16 P1 C19 111.54(6) . .
C20 P1 C19 108.38(9) . .
C16 P1 C19 108.04(8) . .
C38 N12 C3 107.20(14) . .
C38 N12 Fe1 126.48(12) . .
C3 N12 Fe1 126.28(12) . .
C46 N13 C40 107.04(14) . .
C46 N13 Fe1 126.63(12) . .
C40 N13 Fe1 126.32(12) . .
N12 C3 C49 125.82(16) . 2_657
N12 C3 C33 110.02(16) . .
C49 C3 C33 124.17(17) 2_657 .
C21 C15 C16 119.9(2) . .
N14 C1 Fe1 178.05(18) . .
C18 C16 C15 119.38(17) . .
C18 C16 P1 119.16(14) . .
C15 C16 P1 121.45(15) . .
C23 C17 C18 120.3(2) . .
C17 C18 C16 120.1(2) . .
C25 C19 C22 118.8(2) . .
C25 C19 P1 119.03(16) . .
C22 C19 P1 122.20(15) . .
C24 C20 C31 119.5(2) . .
C24 C20 P1 122.74(17) . .
C31 C20 P1 117.64(18) . .
C23 C21 C15 120.1(2) . .
C28 C22 C19 119.9(2) . .
C17 C23 C21 120.3(2) . .
C20 C24 C29 119.2(3) . .
C30 C25 C19 120.4(2) . .
C28 C26 C30 120.0(2) . .
C29 C27 C32 120.3(2) . .
C26 C28 C22 120.6(2) . .
C27 C29 C24 120.6(3) . .
C26 C30 C25 120.3(3) . .
C20 C31 C32 120.3(3) . .
C27 C32 C31 120.2(3) . .
N13 C46 C49 125.78(16) . .
N13 C46 C47 110.13(16) . .
C49 C46 C47 124.08(17) . .
C3 C49 C46 125.42(17) 2_657 .
N13 C40 C48 125.85(16) . .
N13 C40 C42 110.13(16) . .
C48 C40 C42 124.01(17) . .
C45 C41 C47 117.9(2) . .
C38 C48 C40 125.69(18) . .
N12 C38 C48 125.59(17) . .
N12 C38 C39 109.99(16) . .
C48 C38 C39 124.42(18) . .
C47 C42 C43 120.59(18) . .
C47 C42 C40 106.37(16) . .
C43 C42 C40 133.04(18) . .
C42 C47 C41 121.10(17) . .
C42 C47 C46 106.32(16) . .
C41 C47 C46 132.58(18) . .
C39 C33 C37 121.19(18) . .
C39 C33 C3 106.30(16) . .
C37 C33 C3 132.51(19) . .
C44 C43 C42 118.1(2) . .
C33 C39 C36 121.04(18) . .
C33 C39 C38 106.49(17) . .
C36 C39 C38 132.45(19) . .
C37 C34 C35 121.5(2) . .
C36 C35 C34 121.2(2) . .
C35 C36 C39 117.7(2) . .
C34 C37 C33 117.4(2) . .
C43 C44 C45 121.17(19) . .
C41 C45 C44 121.1(2) . .

loop_
_geom_bond_atom_site_label_1
_geom_bond_atom_site_label_2
_geom_bond_distance
_geom_bond_site_symmetry_2
Fe1 C1 1.9746(18) 2_657
Fe1 C1 1.9747(18) .
Fe1 N12 2.0197(14) .
Fe1 N12 2.0197(14) 2_657
Fe1 N13 2.0199(14) 2_657
Fe1 N13 2.0199(14) .
N16 P1 1.5499(4) .
N16 P1 1.5499(4) 2_666
P1 C20 1.792(2) .
P1 C16 1.7925(17) .
P1 C19 1.795(2) .
N12 C38 1.369(2) .
N12 C3 1.376(2) .
N13 C46 1.367(2) .
N13 C40 1.367(2) .
C3 C49 1.377(3) 2_657
C3 C33 1.449(2) .
C15 C21 1.379(3) .
C15 C16 1.393(3) .
C1 N14 1.145(2) .
C16 C18 1.389(3) .
C17 C23 1.372(4) .
C17 C18 1.377(3) .
C19 C25 1.386(3) .
C19 C22 1.386(3) .
C20 C24 1.377(3) .
C20 C31 1.378(3) .
C21 C23 1.379(4) .
C22 C28 1.382(4) .
C24 C29 1.401(3) .
C25 C30 1.374(4) .
C26 C28 1.361(4) .
C26 C30 1.367(4) .
C27 C29 1.357(5) .
C27 C32 1.359(5) .
C31 C32 1.384(4) .
C46 C49 1.380(3) .
C46 C47 1.452(2) .
C49 C3 1.377(3) 2_657
C40 C48 1.376(3) .
C40 C42 1.451(2) .
C41 C45 1.373(3) .
C41 C47 1.400(3) .
C48 C38 1.374(3) .
C38 C39 1.451(3) .
C42 C47 1.381(3) .
C42 C43 1.401(3) .
C33 C39 1.391(3) .
C33 C37 1.396(3) .
C43 C44 1.374(3) .
C39 C36 1.394(3) .
C34 C37 1.383(3) .
C34 C35 1.395(4) .
C35 C36 1.384(3) .
C44 C45 1.397(4) .
